data_1563013
loop_
_publ_author_name
'de Pedro, I.'
'Rojo, J.M.'
'Rodr\'iguez Fern\'andez, J.'
'Sanchez Marcos, J.'
'Fern\'andez-D\'iaz, M.T.'
'Rojo, T.'

_publ_section_title
;
 Heat capacity and neutron diffraction studies on the frustrated magnetic
 Co2(OH)(PO4)1&#x2212;x(AsO4)x [0&#x2264;x&#x2264;1] solid solution
;
_journal_name_full 'Journal of Solid State Chemistry'
_journal_page_first 1
_journal_page_last 10
_journal_paper_doi 10.1016/j.jssc.2012.01.048
_journal_volume 188
_journal_year 2012
_chemical_formula_sum 'As0.1 Co2 H O5 P0.9'
_chemical_formula_weight 234.24
_space_group_IT_number 58
_space_group_name_Hall '-P 2 2n'
_space_group_name_H-M_alt 'P n n m'
_symmetry_cell_setting orthorhombic
_symmetry_space_group_name_Hall '-P 2 2n'
_symmetry_space_group_name_H-M 'P n n m'
_cell_angle_alpha 90.00000
_cell_angle_beta 90.00000
_cell_angle_gamma 90.00000
_cell_formula_units_Z 4
_cell_length_a 8.0509(5)
_cell_length_b 8.3946(6)
_cell_length_c 5.9533(4)
_cell_measurement_temperature 300
_cell_volume 402.35(5)
_computing_structure_refinement FULLPROF
_diffrn_radiation_type 'Constant Wavelength Neutron Diffraction'
_diffrn_radiation_wavelength 1.59380
_diffrn_source 'nuclear reactor'
_pd_instr_location ' ?'
_pd_meas_2theta_range_inc 0.050016
_pd_meas_2theta_range_max 159.95000
_pd_meas_2theta_range_min 0.00000
_pd_meas_number_of_points 3200
_pd_proc_2theta_range_inc 0.050016
_pd_proc_2theta_range_max 159.9849
_pd_proc_2theta_range_min 0.0349
_pd_proc_ls_pref_orient_corr ' ?'
_pd_proc_ls_prof_R_factor 2.1789
_pd_proc_ls_prof_wR_expected 5.1278
_pd_proc_ls_prof_wR_factor 2.7713
_pd_proc_wavelength 1.593800
_pd_spec_mounting ' ?'
_refine_ls_number_parameters 31
_refine_ls_number_reflns 452
_refine_ls_number_restraints 0
_refine_ls_R_I_factor 7.7876
_cod_data_source_file JSSC-2012-188-1.cif
_cod_data_source_block 4
_cod_depositor_comments
;
The following automatic conversions were performed:

data item '_symmetry_cell_setting' value 'Orthorhombic' was changed
to 'orthorhombic' in accordance with the built-in table derived from
the CIF Core dictionary named 'cif_core.dic' version 2.4.5 last
updated on 2014-11-21.

Automatic conversion script
Id: cif_fix_values 8369 2020-08-20 11:38:08Z andrius 
;
_cod_original_cell_volume 402.34(5)
_cod_original_formula_sum 'H As0.1 Co2 P0.9 O5'
_cod_database_code 1563013
_pd_proc_ls_prof_cr_factor 17.8481
_pd_proc_ls_prof_cwr_factor 15.3349
_pd_proc_ls_prof_cwr_expected 28.3743
_pd_proc_ls_prof_chi2 0.2921
_pd_proc_ls_prof_echi2 0.2972

loop_
_symmetry_equiv_pos_as_xyz
x,y,z
x+1/2,-y+1/2,-z+1/2
-x+1/2,y+1/2,-z+1/2
-x,-y,z
-x,-y,-z
-x+1/2,y+1/2,z+1/2
x+1/2,-y+1/2,z+1/2
x,y,-z

loop_
_atom_site_label
_atom_site_fract_x
_atom_site_fract_y
_atom_site_fract_z
_atom_site_U_iso_or_equiv
_atom_site_occupancy
_atom_site_adp_type
_atom_site_type_symbol
Co1 0.361(2) 0.368(3) 0.50000 0.015(4) 1.00000 Uiso CO
Co2 0.50000 0.00000 0.261(4) 0.014(4) 1.00000 Uiso CO
As1 0.2452(12) 0.2404(9) 0.00000 0.0073(16) 0.10000 Uiso AS
P1 0.2452(12) 0.2404(9) 0.00000 0.0073(16) 0.90000 Uiso P
O1 0.10243 0.11033 0.00000 0.0137(19) 1.00000 Uiso O
O2 0.4145(8) 0.1503(10) 0.00000 0.0084(16) 1.00000 Uiso O
O3 0.2311(7) 0.3504(6) 0.2110(7) 0.0097(13) 1.00000 Uiso O
O4 0.3833(10) 0.1219(9) 0.50000 0.0035(14) 1.00000 Uiso O
H 0.2747(18) 0.0829(15) 0.50000 0.01562 1.00000 Uiso H

loop_
_atom_type_symbol
_atom_type_scat_length_neutron
_atom_type_scat_source
CO 0.24900 V.F._Sears_Neutron_News_3_26_(1992)
AS 0.65800 V.F._Sears_Neutron_News_3_26_(1992)
P 0.51300 V.F._Sears_Neutron_News_3_26_(1992)
O 0.58030 V.F._Sears_Neutron_News_3_26_(1992)
H -0.37390 V.F._Sears_Neutron_News_3_26_(1992)

loop_
_geom_angle_atom_site_label_1
_geom_angle_atom_site_label_2
_geom_angle_atom_site_label_3
_geom_angle
_geom_angle_site_symmetry_1
_geom_angle_site_symmetry_3
O1 Co1 O1 76.4(8) 1_666 2_666
O1 Co1 O3 121.5(6) 1_666 3_555
O1 Co1 O3 121.5(6) 1_666 4_556
O1 Co1 O4 90.4(9) 1_666 5_555
O1 Co1 H 111.5(10) 1_666 6_555
O1 Co1 O3 98.4(8) 2_666 3_555
O1 Co1 O3 98.4(8) 2_666 4_556
O1 Co1 O4 166.8(11) 2_666 5_555
O1 Co1 H 172.0(11) 2_666 6_555
O3 Co1 O3 116.9(5) 3_555 4_556
O3 Co1 O4 88.4(8) 3_555 5_555
O3 Co1 H 77.6(8) 3_555 6_555
O3 Co1 O4 88.4(8) 4_556 5_555
O3 Co1 H 77.6(8) 4_556 6_555
O4 Co1 H 21.2(10) 5_555 6_555
O2 Co2 O2 85.5(8) . 2_655
O2 Co2 O3 89.5(6) . 3_666
O2 Co2 O3 96.8(6) . 4_656
O2 Co2 O4 93.7(7) . 5_555
O2 Co2 O4 170.3(8) . 6_655
O2 Co2 H 90.9(7) . 7_555
O2 Co2 H 148.3(9) . 8_655
O2 Co2 O3 96.8(6) 2_655 3_666
O2 Co2 O3 89.5(6) 2_655 4_656
O2 Co2 O4 170.3(8) 2_655 5_555
O2 Co2 O4 93.7(7) 2_655 6_655
O2 Co2 H 148.3(9) 2_655 7_555
O2 Co2 H 90.9(7) 2_655 8_655
O3 Co2 O3 171.5(4) 3_666 4_656
O3 Co2 O4 92.9(6) 3_666 5_555
O3 Co2 O4 81.0(6) 3_666 6_655
O3 Co2 H 114.7(8) 3_666 7_555
O3 Co2 H 59.7(5) 3_666 8_655
O3 Co2 O4 81.0(6) 4_656 5_555
O3 Co2 O4 92.9(6) 4_656 6_655
O3 Co2 H 59.7(5) 4_656 7_555
O3 Co2 H 114.7(8) 4_656 8_655
O4 Co2 O4 88.6(9) 5_555 6_655
O4 Co2 H 22.0(7) 5_555 7_555
O4 Co2 H 94.7(9) 5_555 8_655
O4 Co2 H 94.7(9) 6_655 7_555
O4 Co2 H 22.0(7) 6_655 8_655
H Co2 H 107.6(10) 7_555 8_655
O1 As1 O2 107.4(7) . 2_555
O1 As1 O3 110.7(5) . 3_555
O1 As1 O3 110.7(5) . 4_555
O2 As1 O3 110.5(7) 2_555 3_555
O2 As1 O3 110.5(7) 2_555 4_555
O3 As1 O3 106.9(5) 3_555 4_555
O1 P1 O2 107.4(7) . 2_555
O1 P1 O3 110.7(5) . 3_555
O1 P1 O3 110.7(5) . 4_555
O2 P1 O3 110.5(7) 2_555 3_555
O2 P1 O3 110.5(7) 2_555 4_555
O3 P1 O3 106.9(5) 3_555 4_555
Co1 O1 Co1 103.6(16) 1_566 2_656
Co1 O1 As1 131.1(13) 1_566 3_555
Co1 O1 P1 131.1(13) 1_566 4_555
Co1 O1 O1 53.7(8) 1_566 5_555
Co1 O1 As1 125.3(17) 2_656 3_555
Co1 O1 P1 125.3(17) 2_656 4_555
Co1 O1 O1 49.9(8) 2_656 5_555
As1 O1 O1 175.2(6) 3_555 5_555
P1 O1 O1 175.2(6) 4_555 5_555
Co2 O2 Co2 94.5(15) . 2_655
Co2 O2 As1 125.0(10) . 3_555
Co2 O2 P1 125.0(10) . 4_555
Co2 O2 As1 125.0(10) 2_655 3_555
Co2 O2 P1 125.0(10) 2_655 4_555
Co1 O3 Co2 108.9(9) . 2_566
Co1 O3 As1 133.7(7) . 3_555
Co1 O3 P1 133.7(7) . 4_555
Co1 O3 H 114.2(8) . 5_666
Co2 O3 As1 116.7(7) 2_566 3_555
Co2 O3 P1 116.7(7) 2_566 4_555
Co2 O3 H 63.5(6) 2_566 5_666
As1 O3 H 93.6(8) 3_555 5_666
P1 O3 H 93.6(8) 4_555 5_666
Co1 O4 Co2 123.6(15) . 2_555
Co1 O4 Co2 123.6(15) . 3_656
Co1 O4 H 106(2) . 4_555
Co2 O4 Co2 91.4(16) 2_555 3_656
Co2 O4 H 105.2(18) 2_555 4_555
Co2 O4 H 105.2(18) 3_656 4_555
Co1 H Co2 93.9(11) . 2_555
Co1 H Co2 93.9(11) . 3_656
Co1 H O3 144.4(13) . 4_656
Co1 H O3 144.4(13) . 5_656
Co1 H O4 53.3(18) . 6_555
Co2 H Co2 72.4(11) 2_555 3_656
Co2 H O3 56.8(5) 2_555 4_656
Co2 H O3 95.3(9) 2_555 5_656
Co2 H O4 52.8(14) 2_555 6_555
Co2 H O3 95.3(9) 3_656 4_656
Co2 H O3 56.8(5) 3_656 5_656
Co2 H O4 52.8(14) 3_656 6_555
O3 H O3 65.5(4) 4_656 5_656
O3 H O4 108.3(12) 4_656 6_555
O3 H O4 108.3(12) 5_656 6_555

loop_
_geom_bond_atom_site_label_1
_geom_bond_atom_site_label_2
_geom_bond_distance
_geom_bond_site_symmetry_2
Co1 O1 1.952(16) 2_555
Co1 O1 2.06(3) 3_555
Co1 O3 2.019(10) .
Co1 O3 2.019(10) 8_556
Co1 O4 2.07(3) .
Co1 H 2.49(3) .
Co2 O2 2.117(18) .
Co2 O2 2.117(18) 4_655
Co2 O3 2.251(6) 2_555
Co2 O3 2.251(6) 3_545
Co2 O4 1.989(18) .
Co2 O4 1.989(18) 4_655
Co2 H 2.408(18) .
Co2 H 2.408(18) 4_655
As1 O1 1.585(9) .
As1 O2 1.559(12) .
As1 O3 1.563(6) .
As1 O3 1.563(6) 8_555
P1 O1 1.585(9) .
P1 O2 1.559(12) .
P1 O3 1.563(6) .
P1 O3 1.563(6) 8_555
O1 Co1 1.952(16) 2_455
O1 Co1 2.06(3) 3_545
O1 As1 1.585(9) .
O1 P1 1.585(9) .
O1 O1 2.480202(8) 4_555
O2 Co2 2.117(18) .
O2 Co2 2.117(18) 5_655
O2 As1 1.559(12) .
O2 P1 1.559(12) .
O3 Co1 2.019(10) .
O3 Co2 2.251(6) 2_455
O3 As1 1.563(6) .
O3 P1 1.563(6) .
O3 H 2.322(12) 3_555
O4 Co1 2.07(3) .
O4 Co2 1.989(18) .
O4 Co2 1.989(18) 5_656
O4 H 0.934(16) .
H Co1 2.49(3) .
H Co2 2.408(18) .
H Co2 2.408(18) 5_656
H O3 2.322(12) 3_545
H O3 2.322(12) 6_545
H O4 0.934(16) .
